data_4130500
loop_
_publ_author_name
'Tan, Gengwen'
'Li, Shuyu'
'Chen, Sheng'
'Sui, Yunxia'
'Zhao, Yue'
'Wang, Xinping'

_publ_section_title
;
 Isolable Diphosphorus-Centered Radical Anion and Diradical Dianion.
;
_journal_issue 21
_journal_name_full 'Journal of the American Chemical Society'
_journal_page_first 6735
_journal_page_last 6738
_journal_paper_doi 10.1021/jacs.6b04081
_journal_volume 138
_journal_year 2016
_chemical_formula_sum 'C112 H180 K2 O20 P2'
_chemical_formula_weight 1986.70
_space_group_IT_number 2
_space_group_name_Hall '-P 1'
_space_group_name_H-M_alt 'P -1'
_symmetry_cell_setting triclinic
_symmetry_space_group_name_H-M 'P -1'
_atom_sites_solution_hydrogens geom
_atom_sites_solution_primary direct
_atom_sites_solution_secondary difmap
_audit_creation_method SHELXL-97
_cell_angle_alpha 102.9195(15)
_cell_angle_beta 104.8459(14)
_cell_angle_gamma 96.8203(14)
_cell_formula_units_Z 1
_cell_length_a 13.4139(7)
_cell_length_b 13.5562(7)
_cell_length_c 17.2567(9)
_cell_measurement_reflns_used 1428
_cell_measurement_temperature 123(2)
_cell_measurement_theta_max 20.60
_cell_measurement_theta_min 2.31
_cell_volume 2904.4(3)
_computing_cell_refinement 'Bruker SAINT'
_computing_data_collection 'Bruker APEX2'
_computing_data_reduction 'Bruker SAINT'
_computing_molecular_graphics 'Bruker SHELXTL'
_computing_publication_material 'Bruker SHELXTL'
_computing_structure_refinement 'SHELXL-2014 (Sheldrick 2014)'
_computing_structure_solution 'SHELXS-97 (Sheldrick 2008)'
_diffrn_ambient_temperature 123(2)
_diffrn_measured_fraction_theta_full 0.991
_diffrn_measured_fraction_theta_max 0.991
_diffrn_measurement_device_type 'Bruker APEX-II CCD'
_diffrn_measurement_method '\f and \w scans'
_diffrn_radiation_monochromator graphite
_diffrn_radiation_source 'fine-focus sealed tube'
_diffrn_radiation_type MoK\a
_diffrn_radiation_wavelength 0.71073
_diffrn_reflns_av_R_equivalents 0.0285
_diffrn_reflns_av_sigmaI/netI 0.0482
_diffrn_reflns_limit_h_max 15
_diffrn_reflns_limit_h_min -15
_diffrn_reflns_limit_k_max 16
_diffrn_reflns_limit_k_min -15
_diffrn_reflns_limit_l_max 14
_diffrn_reflns_limit_l_min -20
_diffrn_reflns_number 20386
_diffrn_reflns_theta_full 25.00
_diffrn_reflns_theta_max 25.00
_diffrn_reflns_theta_min 2.02
_exptl_absorpt_coefficient_mu 0.171
_exptl_absorpt_correction_T_max 0.9898
_exptl_absorpt_correction_T_min 0.9698
_exptl_absorpt_correction_type multi-scan
_exptl_absorpt_process_details 'SADABS (Bruker, 2000)'
_exptl_crystal_colour brown
_exptl_crystal_density_diffrn 1.136
_exptl_crystal_density_meas ?
_exptl_crystal_density_method 'not measured'
_exptl_crystal_description block
_exptl_crystal_F_000 1080
_exptl_crystal_size_max 0.18
_exptl_crystal_size_mid 0.08
_exptl_crystal_size_min 0.06
_refine_diff_density_max 0.901
_refine_diff_density_min -0.684
_refine_diff_density_rms 0.062
_refine_ls_extinction_method none
_refine_ls_goodness_of_fit_ref 1.092
_refine_ls_hydrogen_treatment mixed
_refine_ls_matrix_type full
_refine_ls_number_parameters 625
_refine_ls_number_reflns 10119
_refine_ls_number_restraints 13
_refine_ls_restrained_S_all 1.104
_refine_ls_R_factor_all 0.0784
_refine_ls_R_factor_gt 0.0576
_refine_ls_shift/su_max 0.000
_refine_ls_shift/su_mean 0.000
_refine_ls_structure_factor_coef Fsqd
_refine_ls_weighting_details 'calc w=1/[\s^2^(Fo^2^)+(0.0814P)^2^+1.5464P] where P=(Fo^2^+2Fc^2^)/3'
_refine_ls_weighting_scheme calc
_refine_ls_wR_factor_gt 0.1495
_refine_ls_wR_factor_ref 0.1601
_reflns_number_gt 7556
_reflns_number_total 10119
_reflns_threshold_expression >2sigma(I)
_cod_data_source_file ja6b04081_si_001.cif
_cod_data_source_block 1(2-)
_cod_depositor_comments
;
The following automatic conversions were performed:

data item '_symmetry_cell_setting' value 'Triclinic' was changed to
'triclinic' in accordance with the
/home/saulius/struct/COD-crude-data/automatic-downloads/DataCite-retrospective/ACS/depositions/lib/dictionaries/cif_core.dic
dictionary named 'cif_core.dic' version 2.4.2 last updated on
2011-04-26.

data item '_exptl_crystal_density_meas' value 'not measured' was
changed to '?' -- the value is perceived as not measured.

Automatic conversion script
Id: cif_fix_values 6909 2019-04-08 15:41:33Z antanas 
;
_cod_original_sg_symbol_H-M P-1
_cod_database_code 4130500
_platon_squeeze_void_probe_radius 1.20

loop_
_symmetry_equiv_pos_as_xyz
'x, y, z'
'-x, -y, -z'

loop_
_atom_site_label
_atom_site_type_symbol
_atom_site_fract_x
_atom_site_fract_y
_atom_site_fract_z
_atom_site_U_iso_or_equiv
_atom_site_adp_type
_atom_site_occupancy
_atom_site_symmetry_multiplicity
_atom_site_calc_flag
_atom_site_refinement_flags
K1 K 0.5000 1.0000 0.5000 0.02077(19) Uani 1 2 d S
K2 K 1.0000 0.5000 0.0000 0.0250(2) Uani 1 2 d S
O1 O 0.28847(13) 1.02789(14) 0.47992(11) 0.0245(4) Uani 1 1 d .
O2 O 0.34562(13) 0.83268(14) 0.46022(11) 0.0227(4) Uani 1 1 d .
O3 O 0.54588(13) 0.80142(14) 0.44541(11) 0.0234(4) Uani 1 1 d .
O4 O 0.4629(2) 0.9954(2) 0.33769(15) 0.0610(7) Uani 1 1 d .
O5 O 1.06301(14) 0.66559(15) 0.13680(11) 0.0283(4) Uani 1 1 d .
O6 O 1.18210(14) 0.50532(15) 0.12613(11) 0.0266(4) Uani 1 1 d .
O7 O 1.08888(15) 0.31933(15) 0.00122(12) 0.0314(5) Uani 1 1 d .
O8 O 0.88425(18) 0.43250(18) 0.09416(16) 0.0496(6) Uani 1 1 d .
O10 O 0.2739(2) 0.1010(3) 0.9535(2) 0.0766(9) Uani 1 1 d .
P1 P 0.47942(5) 0.34016(5) 0.24361(4) 0.01941(17) Uani 1 1 d .
C1 C 0.43628(18) 0.37685(19) 0.33265(15) 0.0165(5) Uani 1 1 d .
C2 C 0.47951(18) 0.44287(18) 0.41502(15) 0.0150(5) Uani 1 1 d .
C3 C 0.58201(18) 0.49592(18) 0.46071(15) 0.0160(5) Uani 1 1 d .
H3 H 0.6372 0.4940 0.4355 0.019 Uiso 1 1 calc R
C4 C 0.60138(18) 0.55078(19) 0.54255(15) 0.0160(5) Uani 1 1 d .
C5 C 0.69665(18) 0.61624(19) 0.60025(15) 0.0180(5) Uani 1 1 d .
C6 C 0.79740(19) 0.6387(2) 0.59245(16) 0.0233(6) Uani 1 1 d .
H6 H 0.8138 0.6045 0.5442 0.028 Uiso 1 1 calc R
C7 C 0.8729(2) 0.7114(2) 0.65614(18) 0.0318(7) Uani 1 1 d .
H7 H 0.9418 0.7271 0.6515 0.038 Uiso 1 1 calc R
C8 C 0.8491(2) 0.7619(2) 0.72715(18) 0.0324(7) Uani 1 1 d .
H8 H 0.9013 0.8132 0.7694 0.039 Uiso 1 1 calc R
C9 C 0.7502(2) 0.7384(2) 0.73690(16) 0.0247(6) Uani 1 1 d .
H9 H 0.7351 0.7727 0.7858 0.030 Uiso 1 1 calc R
C10 C 0.67265(18) 0.66330(19) 0.67389(15) 0.0173(5) Uani 1 1 d .
C11 C 0.61541(19) 0.4183(2) 0.27010(15) 0.0181(5) Uani 1 1 d .
C12 C 0.70674(19) 0.3795(2) 0.30454(15) 0.0192(5) Uani 1 1 d .
C13 C 0.80508(19) 0.4450(2) 0.33263(16) 0.0215(6) Uani 1 1 d .
H13 H 0.8649 0.4190 0.3567 0.026 Uiso 1 1 calc R
C14 C 0.81949(19) 0.5454(2) 0.32707(16) 0.0226(6) Uani 1 1 d .
C15 C 0.7313(2) 0.5785(2) 0.28652(17) 0.0238(6) Uani 1 1 d .
H15 H 0.7398 0.6464 0.2800 0.029 Uiso 1 1 calc R
C16 C 0.63130(19) 0.5176(2) 0.25492(15) 0.0194(5) Uani 1 1 d .
C17 C 0.5446(2) 0.5622(2) 0.20166(17) 0.0237(6) Uani 1 1 d .
C18 C 0.4639(2) 0.5921(2) 0.24784(18) 0.0279(6) Uani 1 1 d .
H18A H 0.4988 0.6472 0.2987 0.042 Uiso 1 1 calc R
H18B H 0.4332 0.5319 0.2623 0.042 Uiso 1 1 calc R
H18C H 0.4082 0.6163 0.2119 0.042 Uiso 1 1 calc R
C19 C 0.4912(2) 0.4857(2) 0.11625(17) 0.0314(7) Uani 1 1 d .
H19A H 0.4392 0.5163 0.0828 0.047 Uiso 1 1 calc R
H19B H 0.4562 0.4223 0.1236 0.047 Uiso 1 1 calc R
H19C H 0.5442 0.4698 0.0878 0.047 Uiso 1 1 calc R
C20 C 0.5894(2) 0.6618(2) 0.1830(2) 0.0362(7) Uani 1 1 d .
H20A H 0.6452 0.6489 0.1569 0.054 Uiso 1 1 calc R
H20B H 0.6182 0.7165 0.2350 0.054 Uiso 1 1 calc R
H20C H 0.5333 0.6832 0.1452 0.054 Uiso 1 1 calc R
C21 C 0.7049(2) 0.2675(2) 0.31255(17) 0.0232(6) Uani 1 1 d .
C22 C 0.6536(2) 0.1896(2) 0.22753(18) 0.0313(7) Uani 1 1 d .
H22A H 0.6537 0.1195 0.2337 0.047 Uiso 1 1 calc R
H22B H 0.6932 0.2012 0.1889 0.047 Uiso 1 1 calc R
H22C H 0.5811 0.1983 0.2057 0.047 Uiso 1 1 calc R
C23 C 0.6489(2) 0.2475(2) 0.37597(17) 0.0266(6) Uani 1 1 d .
H23A H 0.5773 0.2609 0.3595 0.040 Uiso 1 1 calc R
H23B H 0.6873 0.2932 0.4310 0.040 Uiso 1 1 calc R
H23C H 0.6463 0.1756 0.3781 0.040 Uiso 1 1 calc R
C24 C 0.8165(2) 0.2443(2) 0.3429(2) 0.0330(7) Uani 1 1 d .
H24A H 0.8512 0.2870 0.3997 0.049 Uiso 1 1 calc R
H24B H 0.8574 0.2598 0.3061 0.049 Uiso 1 1 calc R
H24C H 0.8114 0.1714 0.3422 0.049 Uiso 1 1 calc R
C25 C 0.9276(2) 0.6174(2) 0.35884(18) 0.0272(6) Uani 1 1 d .
C26 C 1.0154(2) 0.5635(3) 0.3944(3) 0.0536(10) Uani 1 1 d .
H26A H 1.0826 0.6117 0.4140 0.080 Uiso 1 1 calc R
H26B H 1.0184 0.5042 0.3511 0.080 Uiso 1 1 calc R
H26C H 1.0015 0.5398 0.4410 0.080 Uiso 1 1 calc R
C27 C 0.9519(2) 0.6533(3) 0.28649(19) 0.0362(7) Uani 1 1 d .
H27A H 1.0224 0.6958 0.3056 0.054 Uiso 1 1 calc R
H27B H 0.9002 0.6938 0.2660 0.054 Uiso 1 1 calc R
H27C H 0.9488 0.5931 0.2416 0.054 Uiso 1 1 calc R
C28 C 0.9258(3) 0.7116(3) 0.4257(2) 0.0487(9) Uani 1 1 d .
H28A H 0.9131 0.6898 0.4733 0.073 Uiso 1 1 calc R
H28B H 0.8696 0.7465 0.4031 0.073 Uiso 1 1 calc R
H28C H 0.9934 0.7589 0.4436 0.073 Uiso 1 1 calc R
C29 C 0.6513(2) 0.7907(2) 0.48021(18) 0.0262(6) Uani 1 1 d .
H29A H 0.6639 0.7239 0.4508 0.031 Uiso 1 1 calc R
H29B H 0.6640 0.7926 0.5397 0.031 Uiso 1 1 calc R
C30 C 0.4723(2) 0.7244(2) 0.45686(17) 0.0246(6) Uani 1 1 d .
H30A H 0.4824 0.7320 0.5169 0.030 Uiso 1 1 calc R
H30B H 0.4832 0.6549 0.4317 0.030 Uiso 1 1 calc R
C31 C 0.3640(2) 0.7376(2) 0.41611(17) 0.0258(6) Uani 1 1 d .
H31A H 0.3566 0.7377 0.3576 0.031 Uiso 1 1 calc R
H31B H 0.3118 0.6797 0.4166 0.031 Uiso 1 1 calc R
C32 C 0.2403(2) 0.8458(2) 0.43367(19) 0.0291(6) Uani 1 1 d .
H32A H 0.1923 0.7857 0.4356 0.035 Uiso 1 1 calc R
H32B H 0.2229 0.8516 0.3757 0.035 Uiso 1 1 calc R
C33 C 0.2276(2) 0.9418(2) 0.49009(18) 0.0279(6) Uani 1 1 d .
H33A H 0.1528 0.9484 0.4765 0.033 Uiso 1 1 calc R
H33B H 0.2509 0.9385 0.5486 0.033 Uiso 1 1 calc R
C34 C 0.2765(2) 1.1231(2) 0.52859(18) 0.0268(6) Uani 1 1 d .
H34A H 0.2927 1.1223 0.5877 0.032 Uiso 1 1 calc R
H34B H 0.2030 1.1329 0.5098 0.032 Uiso 1 1 calc R
C35 C 0.4928(3) 0.9249(3) 0.2781(2) 0.0505(9) Uani 1 1 d .
H35A H 0.5026 0.8614 0.2960 0.061 Uiso 1 1 calc R
H35B H 0.5596 0.9557 0.2712 0.061 Uiso 1 1 calc R
C36 C 0.4073(3) 0.9007(4) 0.1985(3) 0.0684(12) Uani 1 1 d .
H36A H 0.3771 0.8261 0.1795 0.082 Uiso 1 1 calc R
H36B H 0.4340 0.9209 0.1548 0.082 Uiso 1 1 calc R
C37 C 0.3261(3) 0.9629(3) 0.2178(3) 0.0624(11) Uani 1 1 d .
H37A H 0.2967 0.9935 0.1720 0.075 Uiso 1 1 calc R
H37B H 0.2681 0.9198 0.2278 0.075 Uiso 1 1 calc R
C38 C 0.3864(3) 1.0440(3) 0.2945(2) 0.0524(9) Uani 1 1 d .
H38A H 0.4206 1.1039 0.2807 0.063 Uiso 1 1 calc R
H38B H 0.3401 1.0676 0.3284 0.063 Uiso 1 1 calc R
C39 C 1.0754(2) 0.2556(2) -0.07929(18) 0.0351(7) Uani 1 1 d .
H39A H 1.0965 0.1890 -0.0752 0.042 Uiso 1 1 calc R
H39B H 1.1199 0.2893 -0.1073 0.042 Uiso 1 1 calc R
C40 C 1.1949(2) 0.3393(2) 0.05299(19) 0.0329(7) Uani 1 1 d .
H40A H 1.2422 0.3735 0.0273 0.039 Uiso 1 1 calc R
H40B H 1.2170 0.2737 0.0594 0.039 Uiso 1 1 calc R
C41 C 1.2018(2) 0.4068(2) 0.13559(19) 0.0324(7) Uani 1 1 d .
H41A H 1.1494 0.3757 0.1588 0.039 Uiso 1 1 calc R
H41B H 1.2725 0.4143 0.1745 0.039 Uiso 1 1 calc R
C42 C 1.1790(2) 0.5701(2) 0.20266(17) 0.0297(7) Uani 1 1 d .
H42A H 1.2449 0.5759 0.2468 0.036 Uiso 1 1 calc R
H42B H 1.1197 0.5402 0.2198 0.036 Uiso 1 1 calc R
C43 C 1.1656(2) 0.6743(2) 0.19087(18) 0.0300(7) Uani 1 1 d .
H43A H 1.1744 0.7235 0.2451 0.036 Uiso 1 1 calc R
H43B H 1.2191 0.7002 0.1664 0.036 Uiso 1 1 calc R
C44 C 1.0376(2) 0.7620(2) 0.12827(19) 0.0339(7) Uani 1 1 d .
H44A H 1.0825 0.7930 0.0992 0.041 Uiso 1 1 calc R
H44B H 1.0497 0.8098 0.1837 0.041 Uiso 1 1 calc R
C45 C 0.8846(3) 0.3348(3) 0.1096(3) 0.0608(11) Uani 1 1 d .
H45A H 0.8860 0.3386 0.1678 0.073 Uiso 1 1 calc R
H45B H 0.9465 0.3072 0.0992 0.073 Uiso 1 1 calc R
C46 C 0.7854(3) 0.2686(3) 0.0506(3) 0.0705(13) Uani 1 1 d .
H46A H 0.7951 0.2381 -0.0041 0.085 Uiso 1 1 calc R
H46B H 0.7597 0.2127 0.0731 0.085 Uiso 1 1 calc R
C47 C 0.7126(3) 0.3432(4) 0.0443(4) 0.0983(19) Uani 1 1 d .
H47A H 0.6717 0.3331 -0.0143 0.118 Uiso 1 1 calc R
H47B H 0.6631 0.3338 0.0771 0.118 Uiso 1 1 calc R
C48 C 0.7773(3) 0.4448(3) 0.0770(3) 0.0569(10) Uani 1 1 d .
H48A H 0.7616 0.4856 0.0359 0.068 Uiso 1 1 calc R
H48B H 0.7634 0.4813 0.1285 0.068 Uiso 1 1 calc R
C49 C 0.3601(3) 0.1672(4) 0.9471(3) 0.0794(15) Uani 1 1 d .
H49A H 0.3453 0.2377 0.9516 0.095 Uiso 1 1 calc R
H49B H 0.3735 0.1417 0.8931 0.095 Uiso 1 1 calc R
C50 C 0.4522(3) 0.1671(3) 1.0167(3) 0.0647(11) Uani 1 1 d .
H50A H 0.4734 0.2346 1.0588 0.078 Uiso 1 1 calc R
H50B H 0.5126 0.1517 0.9961 0.078 Uiso 1 1 calc R
C51 C 0.4139(3) 0.0829(3) 1.0526(3) 0.0617(11) Uani 1 1 d .
H51A H 0.4673 0.0393 1.0640 0.074 Uiso 1 1 calc R
H51B H 0.3977 0.1125 1.1048 0.074 Uiso 1 1 calc R
C52 C 0.3186(3) 0.0231(3) 0.9877(3) 0.0582(10) Uani 1 1 d .
H52A H 0.3360 -0.0283 0.9449 0.070 Uiso 1 1 calc R
H52B H 0.2702 -0.0127 1.0116 0.070 Uiso 1 1 calc R
O9 O 0.1541(3) 0.0382(3) 0.6685(3) 0.1174(13) Uani 1 1 d U
C61 C 0.1571(5) 0.0521(5) 0.7483(4) 0.1083(18) Uani 1 1 d U
H61A H 0.1708 0.1269 0.7754 0.130 Uiso 1 1 calc R
H61B H 0.2159 0.0230 0.7767 0.130 Uiso 1 1 calc R
C62 C 0.0530(5) 0.0005(3) 0.7588(2) 0.0947(19) Uani 1 1 d U
H62A H 0.0543 -0.0712 0.7624 0.114 Uiso 1 1 calc R
H62B H 0.0366 0.0406 0.8080 0.114 Uiso 1 1 calc R
C63 C -0.0224(3) 0.0051(4) 0.6780(2) 0.0659(11) Uani 1 1 d .
H63A H -0.0816 -0.0544 0.6565 0.079 Uiso 1 1 calc R
H63B H -0.0503 0.0699 0.6844 0.079 Uiso 1 1 calc R
C64 C 0.0489(3) 0.0005(4) 0.6232(3) 0.0628(11) Uani 1 1 d .
H64A H 0.0412 -0.0718 0.5913 0.075 Uiso 1 1 calc R
H64B H 0.0273 0.0414 0.5830 0.075 Uiso 1 1 calc R

loop_
_atom_site_aniso_label
_atom_site_aniso_U_11
_atom_site_aniso_U_22
_atom_site_aniso_U_33
_atom_site_aniso_U_23
_atom_site_aniso_U_13
_atom_site_aniso_U_12
K1 0.0169(4) 0.0179(4) 0.0259(4) 0.0037(3) 0.0045(3) 0.0050(3)
K2 0.0229(4) 0.0249(5) 0.0235(4) 0.0038(3) 0.0015(3) 0.0070(3)
O1 0.0220(9) 0.0220(10) 0.0327(11) 0.0070(8) 0.0113(8) 0.0089(8)
O2 0.0177(9) 0.0207(10) 0.0272(10) 0.0029(8) 0.0051(8) 0.0043(7)
O3 0.0227(9) 0.0216(10) 0.0296(10) 0.0106(8) 0.0084(8) 0.0089(8)
O4 0.092(2) 0.0600(17) 0.0328(13) 0.0156(12) 0.0077(13) 0.0367(15)
O5 0.0249(10) 0.0281(11) 0.0270(10) 0.0032(8) 0.0020(8) 0.0070(8)
O6 0.0261(10) 0.0292(11) 0.0229(10) 0.0062(8) 0.0028(8) 0.0096(8)
O7 0.0273(10) 0.0315(11) 0.0304(11) 0.0037(9) 0.0019(9) 0.0091(9)
O8 0.0412(13) 0.0429(14) 0.0672(16) 0.0096(12) 0.0271(12) 0.0024(11)
O10 0.0424(15) 0.106(3) 0.101(2) 0.060(2) 0.0237(15) 0.0205(16)
P1 0.0166(3) 0.0230(4) 0.0183(3) 0.0039(3) 0.0060(3) 0.0037(3)
C1 0.0162(12) 0.0168(13) 0.0196(13) 0.0076(10) 0.0067(10) 0.0066(10)
C2 0.0149(12) 0.0142(12) 0.0195(13) 0.0079(10) 0.0071(10) 0.0053(10)
C3 0.0136(11) 0.0177(13) 0.0216(13) 0.0087(10) 0.0089(10) 0.0074(10)
C4 0.0144(12) 0.0148(12) 0.0220(13) 0.0091(10) 0.0056(10) 0.0060(10)
C5 0.0149(12) 0.0202(13) 0.0216(13) 0.0104(11) 0.0049(10) 0.0053(10)
C6 0.0163(12) 0.0323(16) 0.0234(14) 0.0088(12) 0.0085(11) 0.0044(11)
C7 0.0113(12) 0.0481(19) 0.0346(17) 0.0118(14) 0.0075(12) -0.0029(12)
C8 0.0198(14) 0.0400(18) 0.0268(15) 0.0030(13) -0.0009(12) -0.0073(12)
C9 0.0206(13) 0.0312(16) 0.0208(14) 0.0063(12) 0.0048(11) 0.0027(11)
C10 0.0161(12) 0.0192(13) 0.0185(13) 0.0093(10) 0.0040(10) 0.0048(10)
C11 0.0186(12) 0.0227(14) 0.0152(12) 0.0036(10) 0.0090(10) 0.0066(10)
C12 0.0195(13) 0.0242(14) 0.0172(13) 0.0058(11) 0.0093(10) 0.0067(11)
C13 0.0169(12) 0.0276(15) 0.0217(14) 0.0078(11) 0.0060(11) 0.0073(11)
C14 0.0181(13) 0.0288(15) 0.0226(14) 0.0063(11) 0.0099(11) 0.0037(11)
C15 0.0234(14) 0.0233(14) 0.0310(15) 0.0118(12) 0.0136(12) 0.0068(11)
C16 0.0188(13) 0.0250(14) 0.0190(13) 0.0071(11) 0.0102(11) 0.0086(11)
C17 0.0210(13) 0.0277(15) 0.0292(15) 0.0148(12) 0.0097(12) 0.0109(11)
C18 0.0225(14) 0.0307(16) 0.0345(16) 0.0116(13) 0.0097(12) 0.0120(12)
C19 0.0340(16) 0.0422(18) 0.0248(15) 0.0174(13) 0.0086(13) 0.0167(14)
C20 0.0292(15) 0.0427(19) 0.051(2) 0.0307(16) 0.0164(14) 0.0158(14)
C21 0.0206(13) 0.0255(15) 0.0283(15) 0.0111(12) 0.0093(11) 0.0101(11)
C22 0.0358(16) 0.0239(15) 0.0371(17) 0.0066(13) 0.0139(14) 0.0123(13)
C23 0.0277(14) 0.0276(16) 0.0315(16) 0.0161(13) 0.0115(12) 0.0100(12)
C24 0.0247(14) 0.0313(17) 0.0497(19) 0.0183(14) 0.0123(14) 0.0139(12)
C25 0.0207(13) 0.0294(16) 0.0334(16) 0.0101(13) 0.0108(12) 0.0024(12)
C26 0.0199(15) 0.051(2) 0.082(3) 0.031(2) -0.0044(17) -0.0048(15)
C27 0.0253(15) 0.0438(19) 0.0418(18) 0.0119(15) 0.0164(14) -0.0008(13)
C28 0.0396(18) 0.051(2) 0.047(2) -0.0077(16) 0.0241(16) -0.0123(16)
C29 0.0241(14) 0.0256(15) 0.0303(15) 0.0080(12) 0.0060(12) 0.0131(12)
C30 0.0308(14) 0.0163(14) 0.0322(15) 0.0086(11) 0.0152(12) 0.0079(11)
C31 0.0300(15) 0.0157(14) 0.0306(15) 0.0014(11) 0.0120(12) 0.0022(11)
C32 0.0172(13) 0.0257(15) 0.0384(17) 0.0033(13) 0.0035(12) 0.0016(11)
C33 0.0186(13) 0.0301(16) 0.0370(17) 0.0107(13) 0.0089(12) 0.0071(12)
C34 0.0216(13) 0.0271(16) 0.0329(16) 0.0050(12) 0.0092(12) 0.0118(12)
C35 0.061(2) 0.051(2) 0.043(2) 0.0132(17) 0.0190(18) 0.0170(18)
C36 0.068(3) 0.075(3) 0.050(2) -0.001(2) 0.011(2) 0.012(2)
C37 0.045(2) 0.073(3) 0.061(3) 0.018(2) 0.0036(19) 0.003(2)
C38 0.068(2) 0.046(2) 0.048(2) 0.0179(18) 0.0138(19) 0.0223(19)
C39 0.0402(17) 0.0313(17) 0.0324(17) 0.0042(13) 0.0076(14) 0.0163(14)
C40 0.0261(15) 0.0305(16) 0.0400(18) 0.0100(14) 0.0019(13) 0.0131(13)
C41 0.0275(15) 0.0329(17) 0.0344(17) 0.0128(13) -0.0003(13) 0.0096(13)
C42 0.0209(14) 0.0451(18) 0.0214(14) 0.0081(13) 0.0028(11) 0.0083(13)
C43 0.0216(14) 0.0342(17) 0.0265(15) -0.0011(12) 0.0022(12) 0.0041(12)
C44 0.0397(17) 0.0256(16) 0.0311(16) 0.0007(13) 0.0054(14) 0.0097(13)
C45 0.057(2) 0.071(3) 0.078(3) 0.040(2) 0.035(2) 0.030(2)
C46 0.076(3) 0.036(2) 0.116(4) 0.015(2) 0.063(3) 0.006(2)
C47 0.048(2) 0.063(3) 0.158(5) -0.010(3) 0.018(3) 0.012(2)
C48 0.052(2) 0.046(2) 0.081(3) 0.017(2) 0.031(2) 0.0137(18)
C49 0.061(3) 0.103(4) 0.109(4) 0.068(3) 0.045(3) 0.022(3)
C50 0.072(3) 0.044(2) 0.073(3) 0.005(2) 0.029(2) -0.002(2)
C51 0.067(3) 0.055(3) 0.055(2) 0.014(2) 0.011(2) -0.001(2)
C52 0.046(2) 0.047(2) 0.079(3) 0.015(2) 0.019(2) 0.0022(18)
O9 0.095(3) 0.114(3) 0.128(3) 0.038(3) 0.007(3) 0.007(2)
C61 0.105(3) 0.082(3) 0.109(3) 0.018(3) -0.010(4) 0.015(3)
C62 0.186(5) 0.047(2) 0.035(2) 0.0235(19) 0.013(3) -0.020(3)
C63 0.071(3) 0.079(3) 0.051(2) 0.018(2) 0.017(2) 0.028(2)
C64 0.047(2) 0.089(3) 0.057(2) 0.028(2) 0.0088(19) 0.025(2)

loop_
_atom_type_symbol
_atom_type_description
_atom_type_scat_dispersion_real
_atom_type_scat_dispersion_imag
_atom_type_scat_source
C C 0.0033 0.0016 'International Tables Vol C Tables 4.2.6.8 and 6.1.1.4'
H H 0.0000 0.0000 'International Tables Vol C Tables 4.2.6.8 and 6.1.1.4'
O O 0.0106 0.0060 'International Tables Vol C Tables 4.2.6.8 and 6.1.1.4'
P P 0.1023 0.0942 'International Tables Vol C Tables 4.2.6.8 and 6.1.1.4'
K K 0.2009 0.2494 'International Tables Vol C Tables 4.2.6.8 and 6.1.1.4'

loop_
_geom_angle_atom_site_label_1
_geom_angle_atom_site_label_2
_geom_angle_atom_site_label_3
_geom_angle
_geom_angle_site_symmetry_1
_geom_angle_site_symmetry_3
O4 K1 O4 179.999(1) . 2_676
O4 K1 O2 90.44(7) . .
O4 K1 O2 89.56(7) 2_676 .
O4 K1 O2 89.56(7) . 2_676
O4 K1 O2 90.44(7) 2_676 2_676
O2 K1 O2 180.00(6) . 2_676
O4 K1 O3 97.25(7) . 2_676
O4 K1 O3 82.75(7) 2_676 2_676
O2 K1 O3 118.68(5) . 2_676
O2 K1 O3 61.32(5) 2_676 2_676
O4 K1 O3 82.74(7) . .
O4 K1 O3 97.26(7) 2_676 .
O2 K1 O3 61.32(5) . .
O2 K1 O3 118.68(5) 2_676 .
O3 K1 O3 179.999(1) 2_676 .
O4 K1 O1 93.82(7) . 2_676
O4 K1 O1 86.18(7) 2_676 2_676
O2 K1 O1 119.29(5) . 2_676
O2 K1 O1 60.71(5) 2_676 2_676
O3 K1 O1 120.68(5) 2_676 2_676
O3 K1 O1 59.32(5) . 2_676
O4 K1 O1 86.18(7) . .
O4 K1 O1 93.82(7) 2_676 .
O2 K1 O1 60.71(5) . .
O2 K1 O1 119.29(5) 2_676 .
O3 K1 O1 59.32(5) 2_676 .
O3 K1 O1 120.68(5) . .
O1 K1 O1 180.0 2_676 .
O5 K2 O5 180.0 . 2_765
O5 K2 O8 80.56(7) . .
O5 K2 O8 99.44(6) 2_765 .
O5 K2 O8 99.44(7) . 2_765
O5 K2 O8 80.56(6) 2_765 2_765
O8 K2 O8 179.999(1) . 2_765
O5 K2 O6 61.80(5) . .
O5 K2 O6 118.20(5) 2_765 .
O8 K2 O6 88.32(6) . .
O8 K2 O6 91.68(6) 2_765 .
O5 K2 O6 118.20(5) . 2_765
O5 K2 O6 61.80(5) 2_765 2_765
O8 K2 O6 91.68(7) . 2_765
O8 K2 O6 88.32(6) 2_765 2_765
O6 K2 O6 179.999(1) . 2_765
O5 K2 O7 59.51(5) . 2_765
O5 K2 O7 120.49(5) 2_765 2_765
O8 K2 O7 93.73(7) . 2_765
O8 K2 O7 86.27(7) 2_765 2_765
O6 K2 O7 119.97(5) . 2_765
O6 K2 O7 60.03(5) 2_765 2_765
O5 K2 O7 120.49(5) . .
O5 K2 O7 59.51(5) 2_765 .
O8 K2 O7 86.27(7) . .
O8 K2 O7 93.73(7) 2_765 .
O6 K2 O7 60.03(5) . .
O6 K2 O7 119.97(5) 2_765 .
O7 K2 O7 180.0 2_765 .
C33 O1 C34 112.6(2) . .
C33 O1 K1 110.46(14) . .
C34 O1 K1 115.06(14) . .
C32 O2 C31 113.3(2) . .
C32 O2 K1 117.99(15) . .
C31 O2 K1 116.75(14) . .
C29 O3 C30 111.3(2) . .
C29 O3 K1 115.37(15) . .
C30 O3 K1 110.24(14) . .
C35 O4 C38 108.0(3) . .
C35 O4 K1 125.8(2) . .
C38 O4 K1 124.1(2) . .
C44 O5 C43 113.1(2) . .
C44 O5 K2 118.98(15) . .
C43 O5 K2 115.66(15) . .
C42 O6 C41 111.0(2) . .
C42 O6 K2 109.38(14) . .
C41 O6 K2 114.89(15) . .
C39 O7 C40 112.5(2) . .
C39 O7 K2 113.49(16) . .
C40 O7 K2 113.66(16) . .
C45 O8 C48 105.3(3) . .
C45 O8 K2 121.8(2) . .
C48 O8 K2 117.9(2) . .
C49 O10 C52 105.3(3) . .
C1 P1 C11 106.13(11) . .
C2 C1 C10 105.5(2) . 2_666
C2 C1 P1 136.66(18) . .
C10 C1 P1 117.83(18) 2_666 .
C3 C2 C1 132.5(2) . .
C3 C2 C4 117.4(2) . 2_666
C1 C2 C4 110.0(2) . 2_666
C4 C3 C2 119.3(2) . .
C4 C3 H3 120.3 . .
C2 C3 H3 120.3 . .
C3 C4 C5 129.9(2) . .
C3 C4 C2 123.3(2) . 2_666
C5 C4 C2 106.7(2) . 2_666
C6 C5 C10 120.9(2) . .
C6 C5 C4 131.2(2) . .
C10 C5 C4 107.8(2) . .
C7 C6 C5 119.0(3) . .
C7 C6 H6 120.5 . .
C5 C6 H6 120.5 . .
C6 C7 C8 120.7(2) . .
C6 C7 H7 119.6 . .
C8 C7 H7 119.6 . .
C9 C8 C7 121.0(3) . .
C9 C8 H8 119.5 . .
C7 C8 H8 119.5 . .
C8 C9 C10 119.4(3) . .
C8 C9 H9 120.3 . .
C10 C9 H9 120.3 . .
C9 C10 C5 118.8(2) . .
C9 C10 C1 131.3(2) . 2_666
C5 C10 C1 109.9(2) . 2_666
C16 C11 C12 117.5(2) . .
C16 C11 P1 121.25(18) . .
C12 C11 P1 121.22(19) . .
C13 C12 C11 119.1(2) . .
C13 C12 C21 116.8(2) . .
C11 C12 C21 124.2(2) . .
C14 C13 C12 123.4(2) . .
C14 C13 H13 118.3 . .
C12 C13 H13 118.3 . .
C13 C14 C15 116.6(2) . .
C13 C14 C25 123.1(2) . .
C15 C14 C25 120.2(2) . .
C14 C15 C16 123.7(3) . .
C14 C15 H15 118.2 . .
C16 C15 H15 118.2 . .
C15 C16 C11 118.9(2) . .
C15 C16 C17 116.6(2) . .
C11 C16 C17 124.5(2) . .
C19 C17 C18 111.4(2) . .
C19 C17 C20 105.3(2) . .
C18 C17 C20 105.6(2) . .
C19 C17 C16 110.7(2) . .
C18 C17 C16 111.1(2) . .
C20 C17 C16 112.5(2) . .
C17 C18 H18A 109.5 . .
C17 C18 H18B 109.5 . .
H18A C18 H18B 109.5 . .
C17 C18 H18C 109.5 . .
H18A C18 H18C 109.5 . .
H18B C18 H18C 109.5 . .
C17 C19 H19A 109.5 . .
C17 C19 H19B 109.5 . .
H19A C19 H19B 109.5 . .
C17 C19 H19C 109.5 . .
H19A C19 H19C 109.5 . .
H19B C19 H19C 109.5 . .
C17 C20 H20A 109.5 . .
C17 C20 H20B 109.5 . .
H20A C20 H20B 109.5 . .
C17 C20 H20C 109.5 . .
H20A C20 H20C 109.5 . .
H20B C20 H20C 109.5 . .
C23 C21 C22 110.9(2) . .
C23 C21 C24 106.1(2) . .
C22 C21 C24 105.3(2) . .
C23 C21 C12 111.2(2) . .
C22 C21 C12 110.6(2) . .
C24 C21 C12 112.5(2) . .
C21 C22 H22A 109.5 . .
C21 C22 H22B 109.5 . .
H22A C22 H22B 109.5 . .
C21 C22 H22C 109.5 . .
H22A C22 H22C 109.5 . .
H22B C22 H22C 109.5 . .
C21 C23 H23A 109.5 . .
C21 C23 H23B 109.5 . .
H23A C23 H23B 109.5 . .
C21 C23 H23C 109.5 . .
H23A C23 H23C 109.5 . .
H23B C23 H23C 109.5 . .
C21 C24 H24A 109.5 . .
C21 C24 H24B 109.5 . .
H24A C24 H24B 109.5 . .
C21 C24 H24C 109.5 . .
H24A C24 H24C 109.5 . .
H24B C24 H24C 109.5 . .
C28 C25 C26 109.2(3) . .
C28 C25 C27 108.7(3) . .
C26 C25 C27 108.0(3) . .
C28 C25 C14 109.7(2) . .
C26 C25 C14 112.0(2) . .
C27 C25 C14 109.1(2) . .
C25 C26 H26A 109.5 . .
C25 C26 H26B 109.5 . .
H26A C26 H26B 109.5 . .
C25 C26 H26C 109.5 . .
H26A C26 H26C 109.5 . .
H26B C26 H26C 109.5 . .
C25 C27 H27A 109.5 . .
C25 C27 H27B 109.5 . .
H27A C27 H27B 109.5 . .
C25 C27 H27C 109.5 . .
H27A C27 H27C 109.5 . .
H27B C27 H27C 109.5 . .
C25 C28 H28A 109.5 . .
C25 C28 H28B 109.5 . .
H28A C28 H28B 109.5 . .
C25 C28 H28C 109.5 . .
H28A C28 H28C 109.5 . .
H28B C28 H28C 109.5 . .
O3 C29 C34 108.5(2) . 2_676
O3 C29 H29A 110.0 . .
C34 C29 H29A 110.0 2_676 .
O3 C29 H29B 110.0 . .
C34 C29 H29B 110.0 2_676 .
H29A C29 H29B 108.4 . .
O3 C30 C31 108.4(2) . .
O3 C30 H30A 110.0 . .
C31 C30 H30A 110.0 . .
O3 C30 H30B 110.0 . .
C31 C30 H30B 110.0 . .
H30A C30 H30B 108.4 . .
O2 C31 C30 108.9(2) . .
O2 C31 H31A 109.9 . .
C30 C31 H31A 109.9 . .
O2 C31 H31B 109.9 . .
C30 C31 H31B 109.9 . .
H31A C31 H31B 108.3 . .
O2 C32 C33 108.6(2) . .
O2 C32 H32A 110.0 . .
C33 C32 H32A 110.0 . .
O2 C32 H32B 110.0 . .
C33 C32 H32B 110.0 . .
H32A C32 H32B 108.3 . .
O1 C33 C32 109.1(2) . .
O1 C33 H33A 109.9 . .
C32 C33 H33A 109.9 . .
O1 C33 H33B 109.9 . .
C32 C33 H33B 109.9 . .
H33A C33 H33B 108.3 . .
O1 C34 C29 109.5(2) . 2_676
O1 C34 H34A 109.8 . .
C29 C34 H34A 109.8 2_676 .
O1 C34 H34B 109.8 . .
C29 C34 H34B 109.8 2_676 .
H34A C34 H34B 108.2 . .
O4 C35 C36 107.2(3) . .
O4 C35 H35A 110.3 . .
C36 C35 H35A 110.3 . .
O4 C35 H35B 110.3 . .
C36 C35 H35B 110.3 . .
H35A C35 H35B 108.5 . .
C35 C36 C37 105.1(3) . .
C35 C36 H36A 110.7 . .
C37 C36 H36A 110.7 . .
C35 C36 H36B 110.7 . .
C37 C36 H36B 110.7 . .
H36A C36 H36B 108.8 . .
C38 C37 C36 103.3(3) . .
C38 C37 H37A 111.1 . .
C36 C37 H37A 111.1 . .
C38 C37 H37B 111.1 . .
C36 C37 H37B 111.1 . .
H37A C37 H37B 109.1 . .
O4 C38 C37 104.5(3) . .
O4 C38 H38A 110.8 . .
C37 C38 H38A 110.8 . .
O4 C38 H38B 110.8 . .
C37 C38 H38B 110.8 . .
H38A C38 H38B 108.9 . .
O7 C39 C44 108.7(2) . 2_765
O7 C39 H39A 110.0 . .
C44 C39 H39A 110.0 2_765 .
O7 C39 H39B 110.0 . .
C44 C39 H39B 110.0 2_765 .
H39A C39 H39B 108.3 . .
O7 C40 C41 108.8(2) . .
O7 C40 H40A 109.9 . .
C41 C40 H40A 109.9 . .
O7 C40 H40B 109.9 . .
C41 C40 H40B 109.9 . .
H40A C40 H40B 108.3 . .
O6 C41 C40 108.9(2) . .
O6 C41 H41A 109.9 . .
C40 C41 H41A 109.9 . .
O6 C41 H41B 109.9 . .
C40 C41 H41B 109.9 . .
H41A C41 H41B 108.3 . .
O6 C42 C43 108.8(2) . .
O6 C42 H42A 109.9 . .
C43 C42 H42A 109.9 . .
O6 C42 H42B 109.9 . .
C43 C42 H42B 109.9 . .
H42A C42 H42B 108.3 . .
O5 C43 C42 108.4(2) . .
O5 C43 H43A 110.0 . .
C42 C43 H43A 110.0 . .
O5 C43 H43B 110.0 . .
C42 C43 H43B 110.0 . .
H43A C43 H43B 108.4 . .
O5 C44 C39 108.2(2) . 2_765
O5 C44 H44A 110.1 . .
C39 C44 H44A 110.1 2_765 .
O5 C44 H44B 110.1 . .
C39 C44 H44B 110.1 2_765 .
H44A C44 H44B 108.4 . .
O8 C45 C46 105.1(3) . .
O8 C45 H45A 110.7 . .
C46 C45 H45A 110.7 . .
O8 C45 H45B 110.7 . .
C46 C45 H45B 110.7 . .
H45A C45 H45B 108.8 . .
C47 C46 C45 102.4(3) . .
C47 C46 H46A 111.3 . .
C45 C46 H46A 111.3 . .
C47 C46 H46B 111.3 . .
C45 C46 H46B 111.3 . .
H46A C46 H46B 109.2 . .
C48 C47 C46 106.5(4) . .
C48 C47 H47A 110.4 . .
C46 C47 H47A 110.4 . .
C48 C47 H47B 110.4 . .
C46 C47 H47B 110.4 . .
H47A C47 H47B 108.6 . .
O8 C48 C47 107.6(3) . .
O8 C48 H48A 110.2 . .
C47 C48 H48A 110.2 . .
O8 C48 H48B 110.2 . .
C47 C48 H48B 110.2 . .
H48A C48 H48B 108.5 . .
O10 C49 C50 106.6(3) . .
O10 C49 H49A 110.4 . .
C50 C49 H49A 110.4 . .
O10 C49 H49B 110.4 . .
C50 C49 H49B 110.4 . .
H49A C49 H49B 108.6 . .
C49 C50 C51 104.0(3) . .
C49 C50 H50A 110.9 . .
C51 C50 H50A 110.9 . .
C49 C50 H50B 110.9 . .
C51 C50 H50B 110.9 . .
H50A C50 H50B 109.0 . .
C52 C51 C50 104.2(3) . .
C52 C51 H51A 110.9 . .
C50 C51 H51A 110.9 . .
C52 C51 H51B 110.9 . .
C50 C51 H51B 110.9 . .
H51A C51 H51B 108.9 . .
O10 C52 C51 102.7(3) . .
O10 C52 H52A 111.2 . .
C51 C52 H52A 111.2 . .
O10 C52 H52B 111.2 . .
C51 C52 H52B 111.2 . .
H52A C52 H52B 109.1 . .
C61 O9 C64 105.5(5) . .
O9 C61 C62 112.4(5) . .
O9 C61 H61A 109.1 . .
C62 C61 H61A 109.1 . .
O9 C61 H61B 109.1 . .
C62 C61 H61B 109.1 . .
H61A C61 H61B 107.8 . .
C63 C62 C61 99.0(4) . .
C63 C62 H62A 112.0 . .
C61 C62 H62A 112.0 . .
C63 C62 H62B 112.0 . .
C61 C62 H62B 112.0 . .
H62A C62 H62B 109.6 . .
C64 C63 C62 100.6(4) . .
C64 C63 H63A 111.6 . .
C62 C63 H63A 111.6 . .
C64 C63 H63B 111.6 . .
C62 C63 H63B 111.6 . .
H63A C63 H63B 109.4 . .
O9 C64 C63 112.5(4) . .
O9 C64 H64A 109.1 . .
C63 C64 H64A 109.1 . .
O9 C64 H64B 109.1 . .
C63 C64 H64B 109.1 . .
H64A C64 H64B 107.8 . .

loop_
_geom_bond_atom_site_label_1
_geom_bond_atom_site_label_2
_geom_bond_distance
_geom_bond_site_symmetry_2
K1 O4 2.701(2) .
K1 O4 2.701(2) 2_676
K1 O2 2.7137(17) .
K1 O2 2.7137(17) 2_676
K1 O3 2.8407(18) 2_676
K1 O3 2.8407(18) .
K1 O1 2.8501(17) 2_676
K1 O1 2.8502(17) .
K2 O5 2.7356(18) .
K2 O5 2.7356(18) 2_765
K2 O8 2.740(2) .
K2 O8 2.740(2) 2_765
K2 O6 2.8059(17) .
K2 O6 2.8060(17) 2_765
K2 O7 2.850(2) 2_765
K2 O7 2.850(2) .
O1 C33 1.413(3) .
O1 C34 1.425(3) .
O2 C32 1.414(3) .
O2 C31 1.426(3) .
O3 C29 1.427(3) .
O3 C30 1.432(3) .
O4 C35 1.412(4) .
O4 C38 1.425(4) .
O5 C44 1.419(3) .
O5 C43 1.425(3) .
O6 C42 1.427(3) .
O6 C41 1.428(3) .
O7 C39 1.416(3) .
O7 C40 1.430(3) .
O8 C45 1.409(4) .
O8 C48 1.427(4) .
O10 C49 1.419(5) .
O10 C52 1.439(5) .
P1 C1 1.768(2) .
P1 C11 1.886(3) .
C1 C2 1.429(3) .
C1 C10 1.464(3) 2_666
C2 C3 1.409(3) .
C2 C4 1.457(3) 2_666
C3 C4 1.383(3) .
C3 H3 0.9500 .
C4 C5 1.448(3) .
C4 C2 1.457(3) 2_666
C5 C6 1.397(3) .
C5 C10 1.422(4) .
C6 C7 1.383(4) .
C6 H6 0.9500 .
C7 C8 1.397(4) .
C7 H7 0.9500 .
C8 C9 1.388(4) .
C8 H8 0.9500 .
C9 C10 1.405(4) .
C9 H9 0.9500 .
C10 C1 1.464(3) 2_666
C11 C16 1.430(4) .
C11 C12 1.432(3) .
C12 C13 1.402(4) .
C12 C21 1.552(4) .
C13 C14 1.381(4) .
C13 H13 0.9500 .
C14 C15 1.390(4) .
C14 C25 1.540(4) .
C15 C16 1.393(4) .
C15 H15 0.9500 .
C16 C17 1.559(3) .
C17 C19 1.536(4) .
C17 C18 1.541(4) .
C17 C20 1.546(4) .
C18 H18A 0.9800 .
C18 H18B 0.9800 .
C18 H18C 0.9800 .
C19 H19A 0.9800 .
C19 H19B 0.9800 .
C19 H19C 0.9800 .
C20 H20A 0.9800 .
C20 H20B 0.9800 .
C20 H20C 0.9800 .
C21 C23 1.530(4) .
C21 C22 1.536(4) .
C21 C24 1.548(4) .
C22 H22A 0.9800 .
C22 H22B 0.9800 .
C22 H22C 0.9800 .
C23 H23A 0.9800 .
C23 H23B 0.9800 .
C23 H23C 0.9800 .
C24 H24A 0.9800 .
C24 H24B 0.9800 .
C24 H24C 0.9800 .
C25 C28 1.524(4) .
C25 C26 1.528(4) .
C25 C27 1.531(4) .
C26 H26A 0.9800 .
C26 H26B 0.9800 .
C26 H26C 0.9800 .
C27 H27A 0.9800 .
C27 H27B 0.9800 .
C27 H27C 0.9800 .
C28 H28A 0.9800 .
C28 H28B 0.9800 .
C28 H28C 0.9800 .
C29 C34 1.487(4) 2_676
C29 H29A 0.9900 .
C29 H29B 0.9900 .
C30 C31 1.494(4) .
C30 H30A 0.9900 .
C30 H30B 0.9900 .
C31 H31A 0.9900 .
C31 H31B 0.9900 .
C32 C33 1.497(4) .
C32 H32A 0.9900 .
C32 H32B 0.9900 .
C33 H33A 0.9900 .
C33 H33B 0.9900 .
C34 C29 1.487(4) 2_676
C34 H34A 0.9900 .
C34 H34B 0.9900 .
C35 C36 1.486(5) .
C35 H35A 0.9900 .
C35 H35B 0.9900 .
C36 C37 1.513(6) .
C36 H36A 0.9900 .
C36 H36B 0.9900 .
C37 C38 1.484(5) .
C37 H37A 0.9900 .
C37 H37B 0.9900 .
C38 H38A 0.9900 .
C38 H38B 0.9900 .
C39 C44 1.496(4) 2_765
C39 H39A 0.9900 .
C39 H39B 0.9900 .
C40 C41 1.486(4) .
C40 H40A 0.9900 .
C40 H40B 0.9900 .
C41 H41A 0.9900 .
C41 H41B 0.9900 .
C42 C43 1.497(4) .
C42 H42A 0.9900 .
C42 H42B 0.9900 .
C43 H43A 0.9900 .
C43 H43B 0.9900 .
C44 C39 1.496(4) 2_765
C44 H44A 0.9900 .
C44 H44B 0.9900 .
C45 C46 1.491(6) .
C45 H45A 0.9900 .
C45 H45B 0.9900 .
C46 C47 1.489(6) .
C46 H46A 0.9900 .
C46 H46B 0.9900 .
C47 C48 1.444(6) .
C47 H47A 0.9900 .
C47 H47B 0.9900 .
C48 H48A 0.9900 .
C48 H48B 0.9900 .
C49 C50 1.486(6) .
C49 H49A 0.9900 .
C49 H49B 0.9900 .
C50 C51 1.514(5) .
C50 H50A 0.9900 .
C50 H50B 0.9900 .
C51 C52 1.470(5) .
C51 H51A 0.9900 .
C51 H51B 0.9900 .
C52 H52A 0.9900 .
C52 H52B 0.9900 .
O9 C61 1.337(7) .
O9 C64 1.396(5) .
C61 C62 1.558(8) .
C61 H61A 0.9900 .
C61 H61B 0.9900 .
C62 C63 1.518(6) .
C62 H62A 0.9900 .
C62 H62B 0.9900 .
C63 C64 1.505(6) .
C63 H63A 0.9900 .
C63 H63B 0.9900 .
C64 H64A 0.9900 .
C64 H64B 0.9900 .

loop_
_geom_torsion_atom_site_label_1
_geom_torsion_atom_site_label_2
_geom_torsion_atom_site_label_3
_geom_torsion_atom_site_label_4
_geom_torsion
_geom_torsion_site_symmetry_1
_geom_torsion_site_symmetry_4
O4 K1 O1 C33 114.27(17) . .
O4 K1 O1 C33 -65.73(17) 2_676 .
O2 K1 O1 C33 21.62(15) . .
O2 K1 O1 C33 -158.38(15) 2_676 .
O3 K1 O1 C33 -144.96(18) 2_676 .
O3 K1 O1 C33 35.04(18) . .
O1 K1 O1 C33 -101(71) 2_676 .
O4 K1 O1 C34 -116.90(17) . .
O4 K1 O1 C34 63.10(17) 2_676 .
O2 K1 O1 C34 150.45(18) . .
O2 K1 O1 C34 -29.55(18) 2_676 .
O3 K1 O1 C34 -16.13(16) 2_676 .
O3 K1 O1 C34 163.87(16) . .
O1 K1 O1 C34 28(71) 2_676 .
O4 K1 O2 C32 -72.36(19) . .
O4 K1 O2 C32 107.64(19) 2_676 .
O2 K1 O2 C32 81(39) 2_676 .
O3 K1 O2 C32 26.16(19) 2_676 .
O3 K1 O2 C32 -153.84(19) . .
O1 K1 O2 C32 -166.99(17) 2_676 .
O1 K1 O2 C32 13.01(17) . .
O4 K1 O2 C31 67.96(17) . .
O4 K1 O2 C31 -112.04(17) 2_676 .
O2 K1 O2 C31 -139(39) 2_676 .
O3 K1 O2 C31 166.48(16) 2_676 .
O3 K1 O2 C31 -13.51(16) . .
O1 K1 O2 C31 -26.66(18) 2_676 .
O1 K1 O2 C31 153.34(18) . .
O4 K1 O3 C29 117.13(17) . .
O4 K1 O3 C29 -62.87(17) 2_676 .
O2 K1 O3 C29 -148.37(18) . .
O2 K1 O3 C29 31.63(18) 2_676 .
O3 K1 O3 C29 120(39) 2_676 .
O1 K1 O3 C29 18.29(15) 2_676 .
O1 K1 O3 C29 -161.71(15) . .
O4 K1 O3 C30 -115.83(16) . .
O4 K1 O3 C30 64.17(16) 2_676 .
O2 K1 O3 C30 -21.32(14) . .
O2 K1 O3 C30 158.68(14) 2_676 .
O3 K1 O3 C30 -113(39) 2_676 .
O1 K1 O3 C30 145.34(17) 2_676 .
O1 K1 O3 C30 -34.66(17) . .
O4 K1 O4 C35 69(54) 2_676 .
O2 K1 O4 C35 -75.3(3) . .
O2 K1 O4 C35 104.7(3) 2_676 .
O3 K1 O4 C35 165.7(3) 2_676 .
O3 K1 O4 C35 -14.3(3) . .
O1 K1 O4 C35 44.1(3) 2_676 .
O1 K1 O4 C35 -135.9(3) . .
O4 K1 O4 C38 -129(54) 2_676 .
O2 K1 O4 C38 86.6(3) . .
O2 K1 O4 C38 -93.4(3) 2_676 .
O3 K1 O4 C38 -32.4(3) 2_676 .
O3 K1 O4 C38 147.6(3) . .
O1 K1 O4 C38 -154.0(3) 2_676 .
O1 K1 O4 C38 26.0(3) . .
O5 K2 O5 C44 -174(63) 2_765 .
O8 K2 O5 C44 -115.32(19) . .
O8 K2 O5 C44 64.68(19) 2_765 .
O6 K2 O5 C44 151.5(2) . .
O6 K2 O5 C44 -28.5(2) 2_765 .
O7 K2 O5 C44 -15.27(18) 2_765 .
O7 K2 O5 C44 164.73(18) . .
O5 K2 O5 C43 46(63) 2_765 .
O8 K2 O5 C43 104.82(18) . .
O8 K2 O5 C43 -75.18(18) 2_765 .
O6 K2 O5 C43 11.64(17) . .
O6 K2 O5 C43 -168.36(17) 2_765 .
O7 K2 O5 C43 -155.13(19) 2_765 .
O7 K2 O5 C43 24.87(19) . .
O5 K2 O6 C42 23.41(16) . .
O5 K2 O6 C42 -156.59(16) 2_765 .
O8 K2 O6 C42 -56.77(17) . .
O8 K2 O6 C42 123.23(17) 2_765 .
O6 K2 O6 C42 91(22) 2_765 .
O7 K2 O6 C42 36.57(18) 2_765 .
O7 K2 O6 C42 -143.43(18) . .
O5 K2 O6 C41 148.93(19) . .
O5 K2 O6 C41 -31.07(19) 2_765 .
O8 K2 O6 C41 68.75(18) . .
O8 K2 O6 C41 -111.25(18) 2_765 .
O6 K2 O6 C41 -144(22) 2_765 .
O7 K2 O6 C41 162.09(17) 2_765 .
O7 K2 O6 C41 -17.90(17) . .
O5 K2 O7 C39 -160.65(17) . .
O5 K2 O7 C39 19.35(17) 2_765 .
O8 K2 O7 C39 122.61(19) . .
O8 K2 O7 C39 -57.39(19) 2_765 .
O6 K2 O7 C39 -147.2(2) . .
O6 K2 O7 C39 32.8(2) 2_765 .
O7 K2 O7 C39 136(20) 2_765 .
O5 K2 O7 C40 -30.38(19) . .
O5 K2 O7 C40 149.62(19) 2_765 .
O8 K2 O7 C40 -107.13(18) . .
O8 K2 O7 C40 72.87(18) 2_765 .
O6 K2 O7 C40 -16.91(17) . .
O6 K2 O7 C40 163.09(17) 2_765 .
O7 K2 O7 C40 -93(20) 2_765 .
O5 K2 O8 C45 -129.1(3) . .
O5 K2 O8 C45 50.9(3) 2_765 .
O8 K2 O8 C45 104(26) 2_765 .
O6 K2 O8 C45 -67.4(3) . .
O6 K2 O8 C45 112.6(3) 2_765 .
O7 K2 O8 C45 172.7(3) 2_765 .
O7 K2 O8 C45 -7.3(3) . .
O5 K2 O8 C48 98.1(2) . .
O5 K2 O8 C48 -81.9(2) 2_765 .
O8 K2 O8 C48 -29(26) 2_765 .
O6 K2 O8 C48 159.8(2) . .
O6 K2 O8 C48 -20.2(2) 2_765 .
O7 K2 O8 C48 39.8(2) 2_765 .
O7 K2 O8 C48 -140.2(2) . .
C11 P1 C1 C2 -3.9(3) . .
C11 P1 C1 C10 172.96(18) . 2_666
C10 C1 C2 C3 173.4(3) 2_666 .
P1 C1 C2 C3 -9.5(5) . .
C10 C1 C2 C4 -3.4(3) 2_666 2_666
P1 C1 C2 C4 173.7(2) . 2_666
C1 C2 C3 C4 -176.5(2) . .
C4 C2 C3 C4 0.1(4) 2_666 .
C2 C3 C4 C5 -175.5(2) . .
C2 C3 C4 C2 -0.1(4) . 2_666
C3 C4 C5 C6 -4.1(5) . .
C2 C4 C5 C6 179.9(3) 2_666 .
C3 C4 C5 C10 174.0(2) . .
C2 C4 C5 C10 -2.0(3) 2_666 .
C10 C5 C6 C7 -3.0(4) . .
C4 C5 C6 C7 174.9(3) . .
C5 C6 C7 C8 -0.2(4) . .
C6 C7 C8 C9 2.0(5) . .
C7 C8 C9 C10 -0.7(4) . .
C8 C9 C10 C5 -2.4(4) . .
C8 C9 C10 C1 179.8(3) . 2_666
C6 C5 C10 C9 4.3(4) . .
C4 C5 C10 C9 -174.1(2) . .
C6 C5 C10 C1 -177.4(2) . 2_666
C4 C5 C10 C1 4.2(3) . 2_666
C1 P1 C11 C16 -89.1(2) . .
C1 P1 C11 C12 92.2(2) . .
C16 C11 C12 C13 9.0(3) . .
P1 C11 C12 C13 -172.25(18) . .
C16 C11 C12 C21 -170.4(2) . .
P1 C11 C12 C21 8.3(3) . .
C11 C12 C13 C14 -1.7(4) . .
C21 C12 C13 C14 177.8(2) . .
C12 C13 C14 C15 -4.1(4) . .
C12 C13 C14 C25 179.4(2) . .
C13 C14 C15 C16 2.4(4) . .
C25 C14 C15 C16 179.0(2) . .
C14 C15 C16 C11 5.1(4) . .
C14 C15 C16 C17 -172.5(2) . .
C12 C11 C16 C15 -10.6(3) . .
P1 C11 C16 C15 170.66(19) . .
C12 C11 C16 C17 166.8(2) . .
P1 C11 C16 C17 -12.0(3) . .
C15 C16 C17 C19 125.6(3) . .
C11 C16 C17 C19 -51.9(3) . .
C15 C16 C17 C18 -110.1(3) . .
C11 C16 C17 C18 72.4(3) . .
C15 C16 C17 C20 8.0(3) . .
C11 C16 C17 C20 -169.4(2) . .
C13 C12 C21 C23 112.9(2) . .
C11 C12 C21 C23 -67.6(3) . .
C13 C12 C21 C22 -123.4(2) . .
C11 C12 C21 C22 56.1(3) . .
C13 C12 C21 C24 -5.9(3) . .
C11 C12 C21 C24 173.6(2) . .
C13 C14 C25 C28 -119.9(3) . .
C15 C14 C25 C28 63.7(3) . .
C13 C14 C25 C26 1.5(4) . .
C15 C14 C25 C26 -174.8(3) . .
C13 C14 C25 C27 121.0(3) . .
C15 C14 C25 C27 -55.3(3) . .
C30 O3 C29 C34 -176.2(2) . 2_676
K1 O3 C29 C34 -49.6(2) . 2_676
C29 O3 C30 C31 -177.8(2) . .
K1 O3 C30 C31 52.9(2) . .
C32 O2 C31 C30 -171.8(2) . .
K1 O2 C31 C30 46.1(2) . .
O3 C30 C31 O2 -67.0(3) . .
C31 O2 C32 C33 173.8(2) . .
K1 O2 C32 C33 -44.6(3) . .
C34 O1 C33 C32 177.0(2) . .
K1 O1 C33 C32 -52.8(2) . .
O2 C32 C33 O1 65.7(3) . .
C33 O1 C34 C29 175.7(2) . 2_676
K1 O1 C34 C29 47.9(2) . 2_676
C38 O4 C35 C36 -21.1(4) . .
K1 O4 C35 C36 143.2(3) . .
O4 C35 C36 C37 -0.2(5) . .
C35 C36 C37 C38 20.1(5) . .
C35 O4 C38 C37 34.2(4) . .
K1 O4 C38 C37 -130.5(3) . .
C36 C37 C38 O4 -32.8(4) . .
C40 O7 C39 C44 179.2(2) . 2_765
K2 O7 C39 C44 -49.9(3) . 2_765
C39 O7 C40 C41 179.7(2) . .
K2 O7 C40 C41 48.9(3) . .
C42 O6 C41 C40 175.0(2) . .
K2 O6 C41 C40 50.3(3) . .
O7 C40 C41 O6 -66.6(3) . .
C41 O6 C42 C43 176.2(2) . .
K2 O6 C42 C43 -56.1(2) . .
C44 O5 C43 C42 173.7(2) . .
K2 O5 C43 C42 -44.1(3) . .
O6 C42 C43 O5 68.5(3) . .
C43 O5 C44 C39 -173.0(2) . 2_765
K2 O5 C44 C39 46.2(3) . 2_765
C48 O8 C45 C46 36.9(4) . .
K2 O8 C45 C46 -100.8(3) . .
O8 C45 C46 C47 -32.4(5) . .
C45 C46 C47 C48 16.0(6) . .
C45 O8 C48 C47 -26.7(5) . .
K2 O8 C48 C47 113.0(4) . .
C46 C47 C48 O8 5.7(6) . .
C52 O10 C49 C50 -31.9(5) . .
O10 C49 C50 C51 9.0(5) . .
C49 C50 C51 C52 16.4(5) . .
C49 O10 C52 C51 42.2(4) . .
C50 C51 C52 O10 -35.4(4) . .
C64 O9 C61 C62 12.5(6) . .
O9 C61 C62 C63 -27.9(6) . .
C61 C62 C63 C64 28.9(5) . .
C61 O9 C64 C63 8.9(6) . .
C62 C63 C64 O9 -26.0(5) . .

loop_
_platon_squeeze_void_nr
_platon_squeeze_void_average_x
_platon_squeeze_void_average_y
_platon_squeeze_void_average_z
_platon_squeeze_void_volume
_platon_squeeze_void_count_electrons
_platon_squeeze_void_content
1 0.000 0.000 0.000 116 38 ' '
